data_7038523
loop_
_publ_author_name
'Nishihara, Kazuki'
'Ueda, Misa'
'Higashitani, Ami'
'Nakao, Yoshihide'
'Arikawa, Yasuhiro'
'Horiuchi, Shinnosuke'
'Sakuda, Eri'
'Umakoshi, Keisuke'

_publ_section_title
;
 Different structural preference of Ag(i) and Au(i) in neutral and
 cationic luminescent heteropolynuclear platinum(ii) complexes: Z
 (U)-shaped Pt2M2 type vs. trinuclear PtM2 type.
;
_journal_issue 12
_journal_name_full 'Dalton transactions (Cambridge, England : 2003)'
_journal_page_first 4978
_journal_page_last 4982
_journal_paper_doi 10.1039/c6dt00320f
_journal_volume 45
_journal_year 2016
_chemical_formula_moiety 'C40 H44 Ag2 N12 Pt2, 2(P F6), C3 H6 O'
_chemical_formula_sum 'C43 H50 Ag2 F12 N12 O P2 Pt2'
_chemical_formula_weight 1646.79
_chemical_name_systematic '[Pt2Ag2(bpy)2(Me2pz)4](PF6)2'
_space_group_crystal_system monoclinic
_space_group_IT_number 14
_space_group_name_Hall '-P 2yn'
_space_group_name_H-M_alt 'P 1 21/n 1'
_symmetry_space_group_name_Hall '-P 2yn'
_symmetry_space_group_name_H-M 'P 1 21/n 1'
_atom_sites_solution_hydrogens geom
_atom_sites_solution_primary direct
_atom_sites_solution_secondary difmap
_audit_update_record
;
2015-11-25 deposited with the CCDC.
2016-02-22 downloaded from the CCDC.
;
_cell_angle_alpha 90.0000
_cell_angle_beta 94.440(3)
_cell_angle_gamma 90.0000
_cell_formula_units_Z 4
_cell_length_a 13.979(2)
_cell_length_b 17.286(3)
_cell_length_c 21.804(3)
_cell_measurement_reflns_used 14941
_cell_measurement_temperature 93
_cell_measurement_theta_max 27.49
_cell_measurement_theta_min 3.01
_cell_volume 5252.9(14)
_computing_cell_refinement CrystalClear
_computing_data_collection 'CrystalClear (Rigaku Inc., 2008)'
_computing_data_reduction CrystalClear
_computing_molecular_graphics 'CrystalStructure 4.1'
_computing_publication_material 'CrystalStructure 4.1 (Rigaku, 2014)'
_computing_structure_refinement 'SHELXL97 (Sheldrick, 2008)'
_computing_structure_solution 'Il Milione (Burla, et al., 2007)'
_diffrn_ambient_temperature 93
_diffrn_detector_area_resol_mean 7.111
_diffrn_measured_fraction_theta_full 0.997
_diffrn_measured_fraction_theta_max 0.997
_diffrn_measurement_device_type 'Rigaku Saturn724'
_diffrn_measurement_method \w
_diffrn_radiation_type 'Mo K\a'
_diffrn_radiation_wavelength 0.71075
_diffrn_reflns_av_R_equivalents 0.0422
_diffrn_reflns_av_sigmaI/netI 0.0451
_diffrn_reflns_Laue_measured_fraction_full 0.000
_diffrn_reflns_Laue_measured_fraction_max 0.000
_diffrn_reflns_limit_h_max 17
_diffrn_reflns_limit_h_min -18
_diffrn_reflns_limit_k_max 22
_diffrn_reflns_limit_k_min -22
_diffrn_reflns_limit_l_max 23
_diffrn_reflns_limit_l_min -28
_diffrn_reflns_number 43379
_diffrn_reflns_point_group_measured_fraction_full 0.000
_diffrn_reflns_point_group_measured_fraction_max 0.000
_diffrn_reflns_theta_full 27.490
_diffrn_reflns_theta_max 27.490
_diffrn_reflns_theta_min 3.011
_diffrn_standards_number 0
_exptl_absorpt_coefficient_mu 6.171
_exptl_absorpt_correction_T_max 0.884
_exptl_absorpt_correction_T_min 0.749
_exptl_absorpt_correction_type multi-scan
_exptl_absorpt_process_details 'REQAB (Rigaku, 1998)'
_exptl_crystal_colour yellow
_exptl_crystal_density_diffrn 2.082
_exptl_crystal_density_method 'not measured'
_exptl_crystal_description prism
_exptl_crystal_F_000 3152.00
_exptl_crystal_preparation Luminescent
_exptl_crystal_recrystallization_method 'Re-crystallisation from solvent: acetone/n-hexane'
_exptl_crystal_size_max 0.130
_exptl_crystal_size_mid 0.030
_exptl_crystal_size_min 0.020
_refine_diff_density_max 1.92
_refine_diff_density_min -0.87
_refine_ls_extinction_method none
_refine_ls_goodness_of_fit_ref 1.104
_refine_ls_hydrogen_treatment constr
_refine_ls_number_parameters 677
_refine_ls_number_reflns 12021
_refine_ls_number_restraints 36
_refine_ls_R_factor_all 0.0512
_refine_ls_R_factor_gt 0.0416
_refine_ls_shift/su_max 0.011
_refine_ls_structure_factor_coef Fsqd
_refine_ls_weighting_details 'w = 1/[\s^2^(Fo^2^)+(0.0226P)^2^+22.4050P] where P=(Fo^2^+2Fc^2^)/3'
_refine_ls_weighting_scheme calc
_refine_ls_wR_factor_gt 0.0748
_refine_ls_wR_factor_ref 0.0793
_reflns_number_gt 10265
_reflns_number_total 12021
_reflns_threshold_expression F^2^>2.0\s(F^2^)
_cod_data_source_file c6dt00320f2.cif
_cod_data_source_block 4d
_cod_depositor_comments 'Adding full bibliography for 7038518--7038524.cif.'
_cod_original_cell_volume 5252.9(13)
_cod_database_code 7038523

loop_
_symmetry_equiv_pos_site_id
_space_group_symop_operation_xyz
1 +X,+Y,+Z
2 1/2-X,1/2+Y,1/2-Z
3 -X,-Y,-Z
4 1/2+X,1/2-Y,1/2+Z

loop_
_atom_site_label
_atom_site_type_symbol
_atom_site_fract_x
_atom_site_fract_y
_atom_site_fract_z
_atom_site_U_iso_or_equiv
_atom_site_adp_type
_atom_site_occupancy
_atom_site_site_symmetry_multiplicity
_atom_site_calc_flag
_atom_site_refinement_flags
Pt1 Pt 0.600585(14) 0.269310(12) 0.543394(9) 0.01464(6) Uani 1 4 d .
Pt2 Pt 0.955764(15) 0.223414(13) 0.602523(9) 0.01633(6) Uani 1 4 d .
Ag1 Ag 0.80768(3) 0.37649(2) 0.54761(2) 0.02068(10) Uani 1 4 d .
Ag2 Ag 0.76447(3) 0.29692(2) 0.672411(19) 0.01750(9) Uani 1 4 d .
P1 P 0.85314(11) 0.30818(9) 0.88753(7) 0.0193(3) Uani 1 4 d .
P2 P 1.22722(11) 0.04967(9) 0.70243(7) 0.0230(3) Uani 1 4 d .
F1 F 0.7697(2) 0.24890(19) 0.90027(15) 0.0244(7) Uani 1 4 d .
F2 F 0.7771(3) 0.3751(2) 0.87193(18) 0.0345(9) Uani 1 4 d .
F3 F 0.9297(3) 0.2400(3) 0.9010(2) 0.0518(11) Uani 1 4 d .
F4 F 0.9375(3) 0.3675(2) 0.87486(18) 0.0323(8) Uani 1 4 d .
F5 F 0.8456(3) 0.2841(2) 0.81675(18) 0.0395(10) Uani 1 4 d .
F6 F 0.8629(3) 0.3331(3) 0.95777(19) 0.0520(11) Uani 1 4 d .
F7 F 1.2535(3) 0.1372(2) 0.7213(2) 0.0458(11) Uani 1 4 d .
F8 F 1.2069(3) -0.0377(2) 0.68327(19) 0.0448(11) Uani 1 4 d .
F9 F 1.2555(3) 0.0222(3) 0.77112(18) 0.0466(11) Uani 1 4 d .
F10 F 1.2030(3) 0.0769(3) 0.63346(18) 0.0498(12) Uani 1 4 d .
F11 F 1.3364(3) 0.0372(2) 0.6863(2) 0.0434(10) Uani 1 4 d .
F12 F 1.1213(3) 0.0629(3) 0.7196(2) 0.0579(13) Uani 1 4 d .
O1 O 0.4751(4) 0.6376(3) 0.1499(2) 0.0454(13) Uani 1 4 d .
N11 N 0.6130(3) 0.1570(3) 0.5212(2) 0.0212(10) Uani 1 4 d .
N21 N 0.6313(3) 0.2813(3) 0.4551(2) 0.0173(10) Uani 1 4 d .
N31 N 0.5931(3) 0.3827(3) 0.5618(2) 0.0152(9) Uani 1 4 d .
N32 N 0.6774(3) 0.4240(3) 0.5680(2) 0.0189(10) Uani 1 4 d .
N41 N 0.5630(3) 0.2443(3) 0.6278(2) 0.0170(10) Uani 1 4 d .
N42 N 0.6326(3) 0.2406(3) 0.6760(2) 0.0194(10) Uani 1 4 d .
N51 N 0.9245(3) 0.1515(3) 0.6708(2) 0.0167(9) Uani 1 4 d .
N61 N 0.9242(3) 0.1270(3) 0.5525(2) 0.0188(10) Uani 1 4 d .
N71 N 0.9919(3) 0.2879(3) 0.5313(2) 0.0211(10) Uani 1 4 d .
N72 N 0.9333(3) 0.3469(3) 0.5090(2) 0.0214(10) Uani 1 4 d .
N81 N 0.9776(3) 0.3160(3) 0.6567(2) 0.0178(10) Uani 1 4 d .
N82 N 0.8991(3) 0.3507(3) 0.6791(2) 0.0172(10) Uani 1 4 d .
C1 C 0.5414(6) 0.6290(4) 0.2531(3) 0.0406(17) Uani 1 4 d .
C2 C 0.5354(5) 0.6595(4) 0.1883(3) 0.0328(15) Uani 1 4 d .
C3 C 0.6108(5) 0.7166(4) 0.1737(4) 0.0414(18) Uani 1 4 d .
C12 C 0.6255(4) 0.1437(3) 0.4608(3) 0.0196(12) Uani 1 4 d .
C13 C 0.6339(4) 0.0690(4) 0.4387(3) 0.0285(14) Uani 1 4 d .
C14 C 0.6297(5) 0.0077(4) 0.4793(4) 0.0342(16) Uani 1 4 d .
C15 C 0.6180(4) 0.0217(4) 0.5403(3) 0.0296(15) Uani 1 4 d .
C16 C 0.6100(4) 0.0972(3) 0.5603(3) 0.0241(13) Uani 1 4 d .
C22 C 0.6326(4) 0.2135(4) 0.4231(3) 0.0209(12) Uani 1 4 d .
C23 C 0.6408(4) 0.2134(4) 0.3606(3) 0.0267(14) Uani 1 4 d .
C24 C 0.6489(5) 0.2824(4) 0.3296(3) 0.0338(16) Uani 1 4 d .
C25 C 0.6490(4) 0.3506(4) 0.3619(3) 0.0278(14) Uani 1 4 d .
C26 C 0.6397(4) 0.3483(3) 0.4247(3) 0.0215(12) Uani 1 4 d .
C33 C 0.6553(4) 0.4979(3) 0.5800(3) 0.0216(12) Uani 1 4 d .
C34 C 0.5567(4) 0.5039(3) 0.5827(3) 0.0249(13) Uani 1 4 d .
C35 C 0.5200(4) 0.4304(3) 0.5704(3) 0.0198(12) Uani 1 4 d .
C36 C 0.7309(5) 0.5577(3) 0.5869(3) 0.0300(15) Uani 1 4 d .
C37 C 0.4179(4) 0.4029(4) 0.5666(3) 0.0281(14) Uani 1 4 d .
C43 C 0.5952(4) 0.2015(3) 0.7219(3) 0.0208(12) Uani 1 4 d .
C44 C 0.5023(4) 0.1790(3) 0.7030(3) 0.0204(12) Uani 1 4 d .
C45 C 0.4837(4) 0.2068(3) 0.6435(3) 0.0174(11) Uani 1 4 d .
C46 C 0.6498(4) 0.1904(4) 0.7825(3) 0.0268(14) Uani 1 4 d .
C47 C 0.3952(4) 0.2005(4) 0.6027(3) 0.0248(13) Uani 1 4 d .
C52 C 0.8983(4) 0.0783(3) 0.6521(3) 0.0176(11) Uani 1 4 d .
C53 C 0.8762(4) 0.0228(4) 0.6943(3) 0.0225(12) Uani 1 4 d .
C54 C 0.8831(4) 0.0409(4) 0.7561(3) 0.0224(12) Uani 1 4 d .
C55 C 0.9100(4) 0.1151(3) 0.7744(3) 0.0211(12) Uani 1 4 d .
C56 C 0.9304(4) 0.1696(3) 0.7308(2) 0.0189(12) Uani 1 4 d .
C62 C 0.8961(4) 0.0653(3) 0.5849(3) 0.0190(12) Uani 1 4 d .
C63 C 0.8687(4) -0.0035(4) 0.5570(3) 0.0234(13) Uani 1 4 d .
C64 C 0.8676(4) -0.0083(4) 0.4932(3) 0.0257(13) Uani 1 4 d .
C65 C 0.8952(4) 0.0544(4) 0.4597(3) 0.0268(14) Uani 1 4 d .
C66 C 0.9231(4) 0.1215(4) 0.4906(3) 0.0220(12) Uani 1 4 d .
C73 C 0.9739(5) 0.3776(4) 0.4606(3) 0.0298(14) Uani 1 4 d .
C74 C 1.0581(4) 0.3376(4) 0.4524(3) 0.0268(14) Uani 1 4 d .
C75 C 1.0674(4) 0.2819(4) 0.4975(3) 0.0226(13) Uani 1 4 d .
C76 C 0.9288(6) 0.4438(5) 0.4253(4) 0.046(2) Uani 1 4 d .
C77 C 1.1432(5) 0.2221(4) 0.5103(3) 0.0312(15) Uani 1 4 d .
C83 C 0.9313(4) 0.4130(3) 0.7120(3) 0.0211(12) Uani 1 4 d .
C84 C 1.0297(4) 0.4180(4) 0.7103(3) 0.0238(13) Uani 1 4 d .
C85 C 1.0565(4) 0.3567(4) 0.6749(3) 0.0235(13) Uani 1 4 d .
C86 C 0.8638(5) 0.4631(4) 0.7440(3) 0.0283(14) Uani 1 4 d .
C87 C 1.1544(4) 0.3342(4) 0.6569(3) 0.0355(16) Uani 1 4 d .
H1A H 0.55404 0.57328 0.25267 0.0487 Uiso 1 4 calc R
H1B H 0.48054 0.63866 0.27124 0.0487 Uiso 1 4 calc R
H1C H 0.5935 0.65529 0.27752 0.0487 Uiso 1 4 calc R
H3A H 0.58611 0.74948 0.13938 0.0497 Uiso 1 4 calc R
H3B H 0.66788 0.6889 0.16211 0.0497 Uiso 1 4 calc R
H3C H 0.62778 0.74884 0.20984 0.0497 Uiso 1 4 calc R
H13 H 0.64232 0.06008 0.39648 0.0342 Uiso 1 4 calc R
H14 H 0.63479 -0.04392 0.46499 0.0411 Uiso 1 4 calc R
H15 H 0.61555 -0.02005 0.5685 0.0355 Uiso 1 4 calc R
H16 H 0.6023 0.10696 0.60245 0.0289 Uiso 1 4 calc R
H23 H 0.64085 0.16584 0.33875 0.0321 Uiso 1 4 calc R
H24 H 0.65427 0.2828 0.28646 0.0405 Uiso 1 4 calc R
H25 H 0.65533 0.39865 0.3415 0.0333 Uiso 1 4 calc R
H26 H 0.6393 0.39557 0.44699 0.0258 Uiso 1 4 calc R
H34 H 0.52144 0.54918 0.59119 0.0299 Uiso 1 4 calc R
H36A H 0.76026 0.56404 0.54787 0.0359 Uiso 1 4 calc R
H36B H 0.77999 0.54187 0.61899 0.0359 Uiso 1 4 calc R
H36C H 0.70248 0.6069 0.59856 0.0359 Uiso 1 4 calc R
H37A H 0.40778 0.36538 0.53302 0.0338 Uiso 1 4 calc R
H37B H 0.37478 0.44712 0.55864 0.0338 Uiso 1 4 calc R
H37C H 0.40454 0.37842 0.60549 0.0338 Uiso 1 4 calc R
H44 H 0.45979 0.15011 0.7261 0.0245 Uiso 1 4 calc R
H46A H 0.64521 0.23732 0.80732 0.0321 Uiso 1 4 calc R
H46B H 0.71722 0.17997 0.77623 0.0321 Uiso 1 4 calc R
H46C H 0.62284 0.14656 0.8039 0.0321 Uiso 1 4 calc R
H47A H 0.41032 0.2083 0.55996 0.0298 Uiso 1 4 calc R
H47B H 0.34937 0.23999 0.61384 0.0298 Uiso 1 4 calc R
H47C H 0.36716 0.14905 0.60701 0.0298 Uiso 1 4 calc R
H53 H 0.85646 -0.02739 0.68091 0.0270 Uiso 1 4 calc R
H54 H 0.86945 0.00299 0.78577 0.0269 Uiso 1 4 calc R
H55 H 0.91455 0.12851 0.81682 0.0254 Uiso 1 4 calc R
H56 H 0.94869 0.22043 0.74347 0.0226 Uiso 1 4 calc R
H63 H 0.85104 -0.04664 0.58063 0.0280 Uiso 1 4 calc R
H64 H 0.84771 -0.05479 0.47272 0.0308 Uiso 1 4 calc R
H65 H 0.89502 0.05149 0.41618 0.0321 Uiso 1 4 calc R
H66 H 0.94211 0.16492 0.46775 0.0264 Uiso 1 4 calc R
H74 H 1.101 0.34691 0.42146 0.0322 Uiso 1 4 calc R
H76A H 0.89922 0.47894 0.45362 0.0553 Uiso 1 4 calc R
H76B H 0.87963 0.42431 0.39473 0.0553 Uiso 1 4 calc R
H76C H 0.97799 0.47169 0.40444 0.0553 Uiso 1 4 calc R
H77A H 1.20634 0.24706 0.51422 0.0375 Uiso 1 4 calc R
H77B H 1.14079 0.18471 0.47649 0.0375 Uiso 1 4 calc R
H77C H 1.13228 0.19529 0.54878 0.0375 Uiso 1 4 calc R
H84 H 1.07072 0.456 0.72967 0.0285 Uiso 1 4 calc R
H86A H 0.83184 0.43211 0.77403 0.0339 Uiso 1 4 calc R
H86B H 0.81563 0.48475 0.71374 0.0339 Uiso 1 4 calc R
H86C H 0.89969 0.50521 0.76521 0.0339 Uiso 1 4 calc R
H87A H 1.16483 0.27884 0.66467 0.0426 Uiso 1 4 calc R
H87B H 1.20336 0.36407 0.68123 0.0426 Uiso 1 4 calc R
H87C H 1.15894 0.34489 0.61308 0.0426 Uiso 1 4 calc R

loop_
_atom_site_aniso_label
_atom_site_aniso_U_11
_atom_site_aniso_U_22
_atom_site_aniso_U_33
_atom_site_aniso_U_12
_atom_site_aniso_U_13
_atom_site_aniso_U_23
Pt1 0.01418(10) 0.01491(10) 0.01468(10) -0.00074(8) 0.00018(8) 0.00106(8)
Pt2 0.01394(10) 0.02202(11) 0.01329(10) -0.00071(8) 0.00266(8) -0.00106(8)
Ag1 0.0189(2) 0.0185(2) 0.0246(2) -0.00055(17) 0.00136(18) 0.00127(17)
Ag2 0.01488(19) 0.0190(2) 0.0185(2) -0.00165(16) 0.00049(16) -0.00134(16)
P1 0.0204(7) 0.0169(7) 0.0201(7) -0.0006(6) -0.0015(6) -0.0023(6)
P2 0.0262(8) 0.0242(8) 0.0186(8) 0.0001(7) 0.0017(6) -0.0027(6)
F1 0.0265(16) 0.0248(15) 0.0222(15) -0.0046(13) 0.0041(13) -0.0028(13)
F2 0.0314(17) 0.0276(17) 0.0453(19) 0.0061(14) 0.0086(16) 0.0053(15)
F3 0.0395(19) 0.043(2) 0.071(2) 0.0029(17) -0.0056(19) 0.0149(19)
F4 0.0263(16) 0.0268(16) 0.0433(19) -0.0091(14) -0.0005(15) 0.0030(15)
F5 0.051(2) 0.0386(19) 0.0315(18) -0.0087(16) 0.0179(16) -0.0115(15)
F6 0.075(2) 0.048(2) 0.0325(19) -0.0217(19) -0.0026(18) -0.0030(17)
F7 0.062(3) 0.031(2) 0.046(3) -0.004(2) 0.013(2) -0.0115(19)
F8 0.070(3) 0.028(2) 0.037(2) -0.016(2) 0.003(2) -0.0012(18)
F9 0.069(3) 0.050(3) 0.021(2) 0.015(2) 0.000(2) -0.0011(18)
F10 0.081(3) 0.045(3) 0.021(2) -0.016(2) -0.012(2) 0.0037(18)
F11 0.036(2) 0.041(2) 0.055(3) -0.0021(19) 0.013(2) -0.000(2)
F12 0.027(2) 0.064(3) 0.084(4) 0.007(2) 0.011(2) 0.013(3)
O1 0.038(3) 0.053(3) 0.045(3) -0.007(3) -0.006(2) -0.001(3)
N11 0.010(2) 0.021(2) 0.032(3) -0.0019(19) -0.002(2) 0.005(2)
N21 0.012(2) 0.021(2) 0.020(2) 0.0001(19) 0.0038(19) -0.0001(19)
N31 0.019(2) 0.011(2) 0.015(2) 0.0005(18) -0.0025(19) -0.0010(18)
N32 0.020(2) 0.017(2) 0.020(2) -0.0017(19) -0.001(2) -0.0015(19)
N41 0.016(2) 0.019(2) 0.015(2) -0.0038(19) -0.0009(19) 0.0003(19)
N42 0.015(2) 0.024(3) 0.019(2) -0.002(2) -0.0015(19) -0.004(2)
N51 0.013(2) 0.021(2) 0.016(2) -0.0006(19) -0.0002(18) -0.0021(19)
N61 0.015(2) 0.026(3) 0.015(2) 0.005(2) 0.0037(19) -0.003(2)
N71 0.024(3) 0.024(3) 0.017(2) -0.002(2) 0.010(2) 0.000(2)
N72 0.024(3) 0.021(2) 0.019(2) 0.001(2) 0.000(2) 0.007(2)
N81 0.013(2) 0.022(2) 0.019(2) -0.0028(19) 0.0017(19) 0.003(2)
N82 0.015(2) 0.019(2) 0.017(2) -0.0019(19) 0.0040(19) -0.0012(19)
C1 0.051(5) 0.030(4) 0.041(4) -0.001(3) 0.005(4) -0.003(3)
C2 0.028(3) 0.030(4) 0.041(4) 0.005(3) 0.010(3) -0.003(3)
C3 0.045(4) 0.042(4) 0.041(4) -0.010(3) 0.027(4) -0.005(3)
C12 0.011(3) 0.024(3) 0.024(3) -0.001(2) 0.002(2) -0.003(2)
C13 0.025(3) 0.026(3) 0.035(4) 0.003(3) 0.006(3) -0.009(3)
C14 0.027(3) 0.020(3) 0.057(5) 0.003(3) 0.008(3) -0.007(3)
C15 0.025(3) 0.019(3) 0.044(4) -0.001(3) 0.002(3) 0.001(3)
C16 0.021(3) 0.019(3) 0.032(3) -0.001(2) 0.000(3) 0.006(3)
C22 0.009(2) 0.032(3) 0.022(3) -0.001(2) 0.004(2) -0.004(2)
C23 0.023(3) 0.033(3) 0.025(3) -0.001(3) 0.008(3) -0.002(3)
C24 0.027(3) 0.054(5) 0.021(3) -0.000(3) 0.006(3) 0.001(3)
C25 0.022(3) 0.038(4) 0.024(3) -0.003(3) 0.004(3) 0.013(3)
C26 0.020(3) 0.021(3) 0.024(3) -0.003(2) -0.000(2) 0.008(2)
C33 0.031(3) 0.014(3) 0.018(3) 0.003(2) -0.003(3) 0.005(2)
C34 0.030(3) 0.020(3) 0.024(3) 0.007(3) -0.000(3) -0.005(2)
C35 0.025(3) 0.021(3) 0.013(3) 0.003(2) -0.002(2) 0.002(2)
C36 0.041(4) 0.019(3) 0.029(3) 0.001(3) -0.004(3) -0.004(3)
C37 0.020(3) 0.032(3) 0.032(4) 0.003(3) -0.003(3) 0.001(3)
C43 0.022(3) 0.024(3) 0.016(3) -0.003(2) -0.005(2) -0.000(2)
C44 0.021(3) 0.022(3) 0.019(3) -0.006(2) 0.004(2) -0.003(2)
C45 0.014(3) 0.019(3) 0.019(3) -0.002(2) 0.003(2) -0.004(2)
C46 0.025(3) 0.041(4) 0.014(3) -0.001(3) -0.001(2) 0.004(3)
C47 0.021(3) 0.037(4) 0.017(3) -0.007(3) 0.005(2) 0.000(3)
C52 0.011(2) 0.025(3) 0.016(3) 0.004(2) -0.001(2) -0.003(2)
C53 0.024(3) 0.024(3) 0.020(3) -0.001(2) 0.002(2) -0.003(2)
C54 0.023(3) 0.027(3) 0.017(3) -0.001(3) 0.001(2) 0.003(2)
C55 0.020(3) 0.028(3) 0.015(3) 0.001(2) -0.001(2) -0.000(2)
C56 0.019(3) 0.025(3) 0.013(3) 0.003(2) 0.001(2) -0.005(2)
C62 0.020(3) 0.024(3) 0.013(3) 0.005(2) 0.002(2) -0.001(2)
C63 0.021(3) 0.031(3) 0.018(3) -0.003(3) 0.002(2) -0.004(3)
C64 0.022(3) 0.031(3) 0.024(3) -0.001(3) 0.004(3) -0.012(3)
C65 0.024(3) 0.039(4) 0.017(3) -0.000(3) -0.002(2) -0.004(3)
C66 0.018(3) 0.035(3) 0.014(3) -0.003(3) 0.003(2) -0.005(2)
C73 0.034(4) 0.034(4) 0.022(3) -0.008(3) 0.005(3) 0.005(3)
C74 0.026(3) 0.032(3) 0.023(3) -0.006(3) 0.007(3) 0.002(3)
C75 0.021(3) 0.031(3) 0.016(3) -0.004(3) 0.003(2) -0.000(2)
C76 0.049(5) 0.047(5) 0.044(5) 0.005(4) 0.015(4) 0.021(4)
C77 0.027(3) 0.047(4) 0.021(3) 0.010(3) 0.011(3) 0.005(3)
C83 0.026(3) 0.019(3) 0.018(3) -0.002(2) -0.000(2) 0.003(2)
C84 0.021(3) 0.025(3) 0.025(3) -0.013(3) -0.001(3) 0.002(3)
C85 0.025(3) 0.029(3) 0.017(3) -0.008(3) 0.002(2) 0.000(2)
C86 0.033(3) 0.020(3) 0.031(3) 0.003(3) 0.003(3) -0.002(3)
C87 0.017(3) 0.046(4) 0.044(4) -0.008(3) 0.003(3) -0.005(3)

loop_
_atom_type_symbol
_atom_type_description
_atom_type_scat_dispersion_real
_atom_type_scat_dispersion_imag
_atom_type_scat_source
C C 0.0033 0.0016
;
International Tables for Crystallography
(Vol. C, Tables 4.2.6.8 and 6.1.1.4)
;
H H 0.0000 0.0000
;
International Tables for Crystallography
(Vol. C, Table 6.1.1.4)
;
Ag Ag -0.8971 1.1015
;
International Tables for Crystallography
(Vol. C, Tables 4.2.6.8 and 6.1.1.4)
;
F F 0.0171 0.0103
;
International Tables for Crystallography
(Vol. C, Tables 4.2.6.8 and 6.1.1.4)
;
N N 0.0061 0.0033
;
International Tables for Crystallography
(Vol. C, Tables 4.2.6.8 and 6.1.1.4)
;
P P 0.1023 0.0942
;
International Tables for Crystallography
(Vol. C, Tables 4.2.6.8 and 6.1.1.4)
;
Pt Pt -1.7033 8.3905
;
International Tables for Crystallography
(Vol. C, Tables 4.2.6.8 and 6.1.1.4)
;
O O 0.0106 0.0060
;
International Tables for Crystallography
(Vol. C, Tables 4.2.6.8 and 6.1.1.4)
;

loop_
_geom_angle_atom_site_label_1
_geom_angle_atom_site_label_2
_geom_angle_atom_site_label_3
_geom_angle
_geom_angle_publ_flag
N11 Pt1 N21 80.8(2) yes
N11 Pt1 N31 176.78(19) yes
N11 Pt1 N41 92.7(2) yes
N21 Pt1 N31 96.26(18) yes
N21 Pt1 N41 172.71(18) yes
N31 Pt1 N41 90.30(18) yes
N51 Pt2 N61 80.73(19) yes
N51 Pt2 N71 175.42(19) yes
N51 Pt2 N81 95.10(19) yes
N61 Pt2 N71 95.64(19) yes
N61 Pt2 N81 174.84(19) yes
N71 Pt2 N81 88.67(19) yes
N32 Ag1 N72 166.00(18) yes
N42 Ag2 N82 173.70(18) yes
F1 P1 F2 91.05(19) yes
F1 P1 F3 89.0(2) yes
F1 P1 F4 179.7(2) yes
F1 P1 F5 90.4(2) yes
F1 P1 F6 90.9(2) yes
F2 P1 F3 178.2(3) yes
F2 P1 F4 89.3(2) yes
F2 P1 F5 89.4(2) yes
F2 P1 F6 90.9(2) yes
F3 P1 F4 90.7(2) yes
F3 P1 F5 88.8(2) yes
F3 P1 F6 90.9(3) yes
F4 P1 F5 89.7(2) yes
F4 P1 F6 89.1(2) yes
F5 P1 F6 178.7(3) yes
F7 P2 F8 177.0(3) yes
F7 P2 F9 90.3(2) yes
F7 P2 F10 89.5(2) yes
F7 P2 F11 88.9(2) yes
F7 P2 F12 90.1(3) yes
F8 P2 F9 89.4(2) yes
F8 P2 F10 90.7(2) yes
F8 P2 F11 88.2(2) yes
F8 P2 F12 92.8(3) yes
F9 P2 F10 178.0(3) yes
F9 P2 F11 89.7(2) yes
F9 P2 F12 89.4(3) yes
F10 P2 F11 88.3(2) yes
F10 P2 F12 92.7(3) yes
F11 P2 F12 178.6(3) yes
Pt1 N11 C12 114.5(4) yes
Pt1 N11 C16 125.6(4) yes
C12 N11 C16 119.8(5) yes
Pt1 N21 C22 114.3(4) yes
Pt1 N21 C26 126.3(4) yes
C22 N21 C26 119.0(5) yes
Pt1 N31 N32 118.0(3) yes
Pt1 N31 C35 133.0(4) yes
N32 N31 C35 108.9(4) yes
Ag1 N32 N31 122.2(3) yes
Ag1 N32 C33 129.5(4) yes
N31 N32 C33 107.7(4) yes
Pt1 N41 N42 119.5(3) yes
Pt1 N41 C45 128.0(4) yes
N42 N41 C45 109.2(4) yes
Ag2 N42 N41 121.5(4) yes
Ag2 N42 C43 130.9(4) yes
N41 N42 C43 107.4(4) yes
Pt2 N51 C52 114.7(4) yes
Pt2 N51 C56 125.2(4) yes
C52 N51 C56 120.1(5) yes
Pt2 N61 C62 115.4(4) yes
Pt2 N61 C66 125.6(4) yes
C62 N61 C66 118.9(5) yes
Pt2 N71 N72 120.6(4) yes
Pt2 N71 C75 129.8(4) yes
N72 N71 C75 109.6(5) yes
Ag1 N72 N71 122.7(4) yes
Ag1 N72 C73 130.2(4) yes
N71 N72 C73 107.2(5) yes
Pt2 N81 N82 118.1(3) yes
Pt2 N81 C85 132.7(4) yes
N82 N81 C85 109.1(5) yes
Ag2 N82 N81 121.3(3) yes
Ag2 N82 C83 130.7(4) yes
N81 N82 C83 107.1(4) yes
O1 C2 C1 121.9(6) yes
O1 C2 C3 121.7(7) yes
C1 C2 C3 116.3(6) yes
N11 C12 C13 120.9(5) yes
N11 C12 C22 115.0(5) yes
C13 C12 C22 124.1(6) yes
C12 C13 C14 118.8(6) yes
C13 C14 C15 119.9(6) yes
C14 C15 C16 119.3(6) yes
N11 C16 C15 121.3(6) yes
N21 C22 C12 114.6(5) yes
N21 C22 C23 120.8(6) yes
C12 C22 C23 124.6(6) yes
C22 C23 C24 119.9(6) yes
C23 C24 C25 119.2(6) yes
C24 C25 C26 119.1(6) yes
N21 C26 C25 121.9(6) yes
N32 C33 C34 108.9(5) yes
N32 C33 C36 120.8(5) yes
C34 C33 C36 130.3(5) yes
C33 C34 C35 106.0(5) yes
N31 C35 C34 108.4(5) yes
N31 C35 C37 122.1(5) yes
C34 C35 C37 129.4(5) yes
N42 C43 C44 109.1(5) yes
N42 C43 C46 121.6(5) yes
C44 C43 C46 129.3(5) yes
C43 C44 C45 106.5(5) yes
N41 C45 C44 107.8(5) yes
N41 C45 C47 123.3(5) yes
C44 C45 C47 128.9(5) yes
N51 C52 C53 120.7(5) yes
N51 C52 C62 114.9(5) yes
C53 C52 C62 124.5(5) yes
C52 C53 C54 119.5(5) yes
C53 C54 C55 119.2(5) yes
C54 C55 C56 119.8(5) yes
N51 C56 C55 120.7(5) yes
N61 C62 C52 114.3(5) yes
N61 C62 C63 122.1(5) yes
C52 C62 C63 123.6(5) yes
C62 C63 C64 118.3(6) yes
C63 C64 C65 120.0(6) yes
C64 C65 C66 118.8(6) yes
N61 C66 C65 121.8(6) yes
N72 C73 C74 108.6(5) yes
N72 C73 C76 121.3(6) yes
C74 C73 C76 130.1(6) yes
C73 C74 C75 106.9(6) yes
N71 C75 C74 107.8(5) yes
N71 C75 C77 122.0(5) yes
C74 C75 C77 130.3(6) yes
N82 C83 C84 109.1(5) yes
N82 C83 C86 120.9(5) yes
C84 C83 C86 130.0(5) yes
C83 C84 C85 106.3(5) yes
N81 C85 C84 108.3(5) yes
N81 C85 C87 122.1(5) yes
C84 C85 C87 129.6(6) yes
C2 C1 H1A 109.479 no
C2 C1 H1B 109.474 no
C2 C1 H1C 109.472 no
H1A C1 H1B 109.462 no
H1A C1 H1C 109.469 no
H1B C1 H1C 109.471 no
C2 C3 H3A 109.474 no
C2 C3 H3B 109.476 no
C2 C3 H3C 109.464 no
H3A C3 H3B 109.468 no
H3A C3 H3C 109.475 no
H3B C3 H3C 109.471 no
C12 C13 H13 120.600 no
C14 C13 H13 120.609 no
C13 C14 H14 120.057 no
C15 C14 H14 120.066 no
C14 C15 H15 120.371 no
C16 C15 H15 120.372 no
N11 C16 H16 119.337 no
C15 C16 H16 119.346 no
C22 C23 H23 120.026 no
C24 C23 H23 120.025 no
C23 C24 H24 120.386 no
C25 C24 H24 120.375 no
C24 C25 H25 120.446 no
C26 C25 H25 120.445 no
N21 C26 H26 119.033 no
C25 C26 H26 119.035 no
C33 C34 H34 127.010 no
C35 C34 H34 127.015 no
C33 C36 H36A 109.467 no
C33 C36 H36B 109.473 no
C33 C36 H36C 109.475 no
H36A C36 H36B 109.467 no
H36A C36 H36C 109.466 no
H36B C36 H36C 109.479 no
C35 C37 H37A 109.467 no
C35 C37 H37B 109.475 no
C35 C37 H37C 109.467 no
H37A C37 H37B 109.476 no
H37A C37 H37C 109.469 no
H37B C37 H37C 109.472 no
C43 C44 H44 126.740 no
C45 C44 H44 126.744 no
C43 C46 H46A 109.474 no
C43 C46 H46B 109.460 no
C43 C46 H46C 109.478 no
H46A C46 H46B 109.470 no
H46A C46 H46C 109.475 no
H46B C46 H46C 109.470 no
C45 C47 H47A 109.468 no
C45 C47 H47B 109.469 no
C45 C47 H47C 109.466 no
H47A C47 H47B 109.478 no
H47A C47 H47C 109.472 no
H47B C47 H47C 109.473 no
C52 C53 H53 120.257 no
C54 C53 H53 120.253 no
C53 C54 H54 120.422 no
C55 C54 H54 120.409 no
C54 C55 H55 120.098 no
C56 C55 H55 120.085 no
N51 C56 H56 119.649 no
C55 C56 H56 119.633 no
C62 C63 H63 120.820 no
C64 C63 H63 120.838 no
C63 C64 H64 119.981 no
C65 C64 H64 119.977 no
C64 C65 H65 120.614 no
C66 C65 H65 120.597 no
N61 C66 H66 119.110 no
C65 C66 H66 119.129 no
C73 C74 H74 126.562 no
C75 C74 H74 126.559 no
C73 C76 H76A 109.475 no
C73 C76 H76B 109.466 no
C73 C76 H76C 109.461 no
H76A C76 H76B 109.482 no
H76A C76 H76C 109.470 no
H76B C76 H76C 109.473 no
C75 C77 H77A 109.471 no
C75 C77 H77B 109.465 no
C75 C77 H77C 109.474 no
H77A C77 H77B 109.470 no
H77A C77 H77C 109.477 no
H77B C77 H77C 109.470 no
C83 C84 H84 126.834 no
C85 C84 H84 126.831 no
C83 C86 H86A 109.478 no
C83 C86 H86B 109.467 no
C83 C86 H86C 109.469 no
H86A C86 H86B 109.469 no
H86A C86 H86C 109.482 no
H86B C86 H86C 109.463 no
C85 C87 H87A 109.468 no
C85 C87 H87B 109.465 no
C85 C87 H87C 109.475 no
H87A C87 H87B 109.462 no
H87A C87 H87C 109.487 no
H87B C87 H87C 109.469 no

loop_
_geom_bond_atom_site_label_1
_geom_bond_atom_site_label_2
_geom_bond_distance
_geom_bond_publ_flag
Pt1 N11 2.013(5) yes
Pt1 N21 2.016(5) yes
Pt1 N31 2.005(4) yes
Pt1 N41 2.000(5) yes
Pt2 N51 2.014(5) yes
Pt2 N61 2.021(5) yes
Pt2 N71 2.007(5) yes
Pt2 N81 1.999(5) yes
Ag1 N32 2.078(5) yes
Ag1 N72 2.070(5) yes
Ag2 N42 2.092(5) yes
Ag2 N82 2.094(4) yes
P1 F1 1.593(4) yes
P1 F2 1.590(4) yes
P1 F3 1.604(5) yes
P1 F4 1.603(4) yes
P1 F5 1.594(4) yes
P1 F6 1.586(4) yes
P2 F7 1.602(4) yes
P2 F8 1.587(4) yes
P2 F9 1.591(4) yes
P2 F10 1.587(4) yes
P2 F11 1.607(4) yes
P2 F12 1.571(4) yes
O1 C2 1.203(8) yes
N11 C12 1.360(8) yes
N11 C16 1.342(8) yes
N21 C22 1.365(8) yes
N21 C26 1.343(7) yes
N31 N32 1.375(6) yes
N31 C35 1.338(7) yes
N32 C33 1.344(7) yes
N41 N42 1.377(6) yes
N41 C45 1.351(7) yes
N42 C43 1.346(8) yes
N51 C52 1.370(7) yes
N51 C56 1.341(7) yes
N61 C62 1.355(7) yes
N61 C66 1.352(7) yes
N71 N72 1.373(7) yes
N71 C75 1.338(8) yes
N72 C73 1.345(8) yes
N81 N82 1.373(6) yes
N81 C85 1.342(7) yes
N82 C83 1.351(7) yes
C1 C2 1.503(10) yes
C2 C3 1.496(10) yes
C12 C13 1.386(9) yes
C12 C22 1.467(8) yes
C13 C14 1.385(10) yes
C14 C15 1.374(10) yes
C15 C16 1.383(9) yes
C22 C23 1.378(9) yes
C23 C24 1.380(10) yes
C24 C25 1.372(10) yes
C25 C26 1.386(9) yes
C33 C34 1.389(9) yes
C33 C36 1.478(9) yes
C34 C35 1.389(8) yes
C35 C37 1.500(8) yes
C43 C44 1.388(8) yes
C43 C46 1.486(8) yes
C44 C45 1.388(8) yes
C45 C47 1.471(8) yes
C52 C53 1.381(8) yes
C52 C62 1.479(8) yes
C53 C54 1.380(8) yes
C54 C55 1.387(8) yes
C55 C56 1.384(8) yes
C62 C63 1.377(8) yes
C63 C64 1.392(8) yes
C64 C65 1.378(9) yes
C65 C66 1.384(9) yes
C73 C74 1.387(9) yes
C73 C76 1.492(10) yes
C74 C75 1.375(9) yes
C75 C77 1.491(9) yes
C83 C84 1.382(8) yes
C83 C86 1.493(9) yes
C84 C85 1.380(9) yes
C85 C87 1.504(9) yes
C1 H1A 0.980 no
C1 H1B 0.980 no
C1 H1C 0.980 no
C3 H3A 0.980 no
C3 H3B 0.980 no
C3 H3C 0.980 no
C13 H13 0.950 no
C14 H14 0.950 no
C15 H15 0.950 no
C16 H16 0.950 no
C23 H23 0.950 no
C24 H24 0.950 no
C25 H25 0.950 no
C26 H26 0.950 no
C34 H34 0.950 no
C36 H36A 0.980 no
C36 H36B 0.980 no
C36 H36C 0.980 no
C37 H37A 0.980 no
C37 H37B 0.980 no
C37 H37C 0.980 no
C44 H44 0.950 no
C46 H46A 0.980 no
C46 H46B 0.980 no
C46 H46C 0.980 no
C47 H47A 0.980 no
C47 H47B 0.980 no
C47 H47C 0.980 no
C53 H53 0.950 no
C54 H54 0.950 no
C55 H55 0.950 no
C56 H56 0.950 no
C63 H63 0.950 no
C64 H64 0.950 no
C65 H65 0.950 no
C66 H66 0.950 no
C74 H74 0.950 no
C76 H76A 0.980 no
C76 H76B 0.980 no
C76 H76C 0.980 no
C77 H77A 0.980 no
C77 H77B 0.980 no
C77 H77C 0.980 no
C84 H84 0.950 no
C86 H86A 0.980 no
C86 H86B 0.980 no
C86 H86C 0.980 no
C87 H87A 0.980 no
C87 H87B 0.980 no
C87 H87C 0.980 no

loop_
_geom_contact_atom_site_label_1
_geom_contact_atom_site_label_2
_geom_contact_distance
_geom_contact_publ_flag
_geom_contact_site_symmetry_2
Pt1 Ag1 3.4323(6) no .
Pt1 Ag2 3.5202(6) no .
Pt1 C37 3.509(6) no .
Pt1 C47 3.449(6) no .
Pt2 Ag1 3.5124(5) no .
Pt2 Ag2 3.4232(6) no .
Pt2 C77 3.423(7) no .
Pt2 C87 3.503(6) no .
Ag1 Ag2 3.1490(7) no .
Ag1 N21 3.476(4) no .
Ag1 N81 3.395(4) no .
Ag1 N82 3.081(4) no .
Ag1 C26 3.457(6) no .
Ag1 C36 3.441(6) no .
Ag1 C76 3.469(8) no .
Ag2 N31 3.585(4) no .
Ag2 N32 3.327(4) no .
Ag2 N51 3.368(5) no .
Ag2 C46 3.510(6) no .
Ag2 C56 3.374(6) no .
Ag2 C86 3.504(6) no .
N11 C14 2.752(8) no .
N11 C45 3.447(8) no .
N21 N32 3.509(6) no .
N21 C24 2.765(8) no .
N31 N42 3.511(6) no .
N31 C26 3.165(7) no .
N32 C26 3.389(7) no .
N41 C16 3.036(8) no .
N41 C35 3.487(7) no .
N42 C16 3.534(8) no .
N51 N82 3.469(6) no .
N51 C54 2.759(8) no .
N61 C64 2.760(8) no .
N71 C66 3.139(8) no .
N71 C85 3.404(7) no .
N71 C87 3.512(8) no .
N72 N81 3.278(7) no .
N81 C56 3.100(7) no .
N82 C56 3.344(7) no .
C12 C15 2.737(9) no .
C13 C16 2.740(10) no .
C13 C23 3.027(9) no .
C14 C64 3.327(8) no .
C15 C63 3.522(8) no .
C16 C45 3.242(8) no .
C22 C25 2.738(9) no .
C23 C26 2.721(9) no .
C52 C55 2.736(8) no .
C53 C56 2.748(8) no .
C53 C63 3.023(8) no .
C62 C65 2.736(8) no .
C63 C66 2.741(9) no .
C66 C75 3.425(9) no .
C66 C77 3.531(9) no .
Ag2 F5 3.269(4) no .
F1 C36 3.317(7) no 2_646
F1 C46 3.124(7) no .
F1 C74 3.577(7) no 4_455
F1 C77 3.130(7) no 4_455
F2 O1 3.528(6) no 3_666
F2 C15 3.435(7) no 2_656
F2 C53 3.567(7) no 2_656
F2 C63 3.384(7) no 2_656
F2 C86 3.477(8) no .
F3 N21 2.992(6) no 4_555
F3 C12 3.561(7) no 4_555
F3 C22 2.952(7) no 4_555
F3 C23 3.246(8) no 4_555
F3 C24 3.564(8) no 4_555
F3 C26 3.314(7) no 4_555
F3 C55 3.498(7) no .
F4 C12 3.113(6) no 4_555
F4 C13 3.175(7) no 4_555
F4 C15 3.370(7) no 2_656
F4 C22 3.171(6) no 4_555
F4 C23 3.203(7) no 4_555
F4 C86 3.388(7) no .
F5 Ag2 3.269(4) no .
F5 N82 3.352(6) no .
F5 C46 3.218(7) no .
F5 C55 3.214(7) no .
F5 C56 3.030(7) no .
F5 C83 3.470(7) no .
F5 C86 3.494(7) no .
F6 C14 3.314(8) no 2_656
F6 C15 3.272(8) no 2_656
F6 C47 3.210(7) no 4_555
F6 C77 3.493(8) no 4_455
F7 C24 3.192(8) no 4_555
F7 C25 3.504(8) no 4_555
F7 C47 3.551(7) no 1_655
F8 C1 3.272(9) no 4_555
F8 C2 3.199(8) no 4_555
F8 C3 3.371(8) no 4_555
F8 C65 3.339(7) no 3_756
F9 C25 3.380(8) no 4_555
F9 C84 3.499(7) no 2_746
F10 C47 3.539(8) no 1_655
F10 C64 3.095(7) no 3_756
F10 C65 3.275(7) no 3_756
F11 C13 3.339(8) no 3_756
F11 C44 3.374(7) no 1_655
F11 C47 3.494(8) no 1_655
F11 C84 3.489(7) no 2_746
F12 N51 3.254(6) no .
F12 C1 3.594(9) no 4_555
F12 C24 3.592(9) no 4_555
F12 C25 3.439(8) no 4_555
F12 C52 3.354(6) no .
F12 C53 3.497(7) no .
F12 C54 3.505(7) no .
F12 C55 3.393(7) no .
F12 C56 3.269(7) no .
O1 F2 3.528(6) no 3_666
O1 C53 3.278(8) no 4_454
O1 C63 3.350(8) no 4_454
O1 C65 3.426(8) no 2_655
O1 C66 3.488(8) no 2_655
N21 F3 2.992(6) no 4_454
N51 F12 3.254(6) no .
N82 F5 3.352(6) no .
C1 F8 3.272(9) no 4_454
C1 F12 3.594(9) no 4_454
C1 C43 3.562(9) no 3_666
C1 C44 3.521(9) no 3_666
C2 F8 3.199(8) no 4_454
C3 F8 3.371(8) no 4_454
C3 C24 3.553(10) no 2_655
C12 F3 3.561(7) no 4_454
C12 F4 3.113(6) no 4_454
C13 F4 3.175(7) no 4_454
C13 F11 3.339(8) no 3_756
C14 F6 3.314(8) no 2_646
C14 C15 3.493(9) no 3_656
C15 F2 3.435(7) no 2_646
C15 F4 3.370(7) no 2_646
C15 F6 3.272(8) no 2_646
C15 C14 3.493(9) no 3_656
C22 F3 2.952(7) no 4_454
C22 F4 3.171(6) no 4_454
C23 F3 3.246(8) no 4_454
C23 F4 3.203(7) no 4_454
C24 F3 3.564(8) no 4_454
C24 F7 3.192(8) no 4_454
C24 F12 3.592(9) no 4_454
C24 C3 3.553(10) no 2_645
C25 F7 3.504(8) no 4_454
C25 F9 3.380(8) no 4_454
C25 F12 3.439(8) no 4_454
C26 F3 3.314(7) no 4_454
C36 F1 3.317(7) no 2_656
C43 C1 3.562(9) no 3_666
C44 F11 3.374(7) no 1_455
C44 C1 3.521(9) no 3_666
C46 F1 3.124(7) no .
C46 F5 3.218(7) no .
C47 F6 3.210(7) no 4_454
C47 F7 3.551(7) no 1_455
C47 F10 3.539(8) no 1_455
C47 F11 3.494(8) no 1_455
C52 F12 3.354(6) no .
C53 F2 3.567(7) no 2_646
C53 F12 3.497(7) no .
C53 O1 3.278(8) no 4_555
C54 F12 3.505(7) no .
C55 F3 3.498(7) no .
C55 F5 3.214(7) no .
C55 F12 3.393(7) no .
C56 F5 3.030(7) no .
C56 F12 3.269(7) no .
C63 F2 3.384(7) no 2_646
C63 O1 3.350(8) no 4_555
C63 C65 3.462(8) no 3_756
C64 F10 3.095(7) no 3_756
C64 C65 3.488(8) no 3_756
C64 C66 3.515(8) no 3_756
C65 F8 3.339(7) no 3_756
C65 F10 3.275(7) no 3_756
C65 O1 3.426(8) no 2_645
C65 C63 3.462(8) no 3_756
C65 C64 3.488(8) no 3_756
C66 O1 3.488(8) no 2_645
C66 C64 3.515(8) no 3_756
C74 F1 3.577(7) no 4_554
C77 F1 3.130(7) no 4_554
C77 F6 3.493(8) no 4_554
C83 F5 3.470(7) no .
C84 F9 3.499(7) no 2_756
C84 F11 3.489(7) no 2_756
C86 F2 3.477(8) no .
C86 F4 3.388(7) no .
C86 F5 3.494(7) no .
Pt1 H16 3.0870 no .
Pt1 H26 3.1066 no .
Pt1 H37A 3.1589 no .
Pt1 H47A 2.9095 no .
Pt2 H56 3.0829 no .
Pt2 H66 3.0996 no .
Pt2 H77C 2.8541 no .
Pt2 H87A 3.2683 no .
Pt2 H87C 3.5253 no .
Ag1 H26 3.1085 no .
Ag1 H36A 3.3092 no .
Ag1 H36B 3.2921 no .
Ag1 H76A 3.0626 no .
Ag2 H46B 3.1431 no .
Ag2 H56 3.1879 no .
Ag2 H86A 3.3067 no .
Ag2 H86B 3.4301 no .
O1 H1A 2.6625 no .
O1 H1B 2.6406 no .
O1 H1C 3.1400 no .
O1 H3A 2.5012 no .
O1 H3B 2.8295 no .
O1 H3C 3.0866 no .
N11 H13 3.2459 no .
N11 H15 3.2283 no .
N11 H47A 3.1468 no .
N21 H23 3.2387 no .
N21 H25 3.2382 no .
N31 H26 2.6435 no .
N31 H34 3.1296 no .
N31 H37A 2.6356 no .
N31 H37B 3.2449 no .
N31 H37C 2.8723 no .
N32 H26 2.6953 no .
N32 H34 3.1398 no .
N32 H36A 2.7335 no .
N32 H36B 2.6832 no .
N32 H36C 3.2444 no .
N41 H16 2.5080 no .
N41 H37A 3.5593 no .
N41 H37C 3.2177 no .
N41 H44 3.1311 no .
N41 H47A 2.5775 no .
N41 H47B 2.9794 no .
N41 H47C 3.1969 no .
N42 H16 2.8247 no .
N42 H44 3.1429 no .
N42 H46A 2.8554 no .
N42 H46B 2.6214 no .
N42 H46C 3.2393 no .
N51 H53 3.2470 no .
N51 H55 3.2215 no .
N61 H63 3.2451 no .
N61 H65 3.2439 no .
N61 H77C 3.1457 no .
N71 H66 2.6031 no .
N71 H74 3.1103 no .
N71 H77A 3.1305 no .
N71 H77B 3.0548 no .
N71 H77C 2.5387 no .
N71 H87C 2.9929 no .
N72 H66 3.2761 no .
N72 H74 3.1347 no .
N72 H76A 2.6086 no .
N72 H76B 2.8754 no .
N72 H76C 3.2339 no .
N81 H56 2.5661 no .
N81 H84 3.1242 no .
N81 H87A 2.6872 no .
N81 H87B 3.2671 no .
N81 H87C 2.8205 no .
N82 H56 2.7143 no .
N82 H84 3.1423 no .
N82 H86A 2.7289 no .
N82 H86B 2.7271 no .
N82 H86C 3.2641 no .
C1 H3A 3.3332 no .
C1 H3B 2.9450 no .
C1 H3C 2.6098 no .
C3 H1A 3.1541 no .
C3 H1B 3.2030 no .
C3 H1C 2.5291 no .
C12 H14 3.2466 no .
C12 H16 3.1940 no .
C12 H23 2.7137 no .
C13 H15 3.2493 no .
C13 H23 2.7555 no .
C14 H16 3.2339 no .
C14 H64 3.2475 no .
C15 H13 3.2491 no .
C15 H63 3.5117 no .
C16 H14 3.2397 no .
C16 H47A 3.3883 no .
C22 H13 2.7206 no .
C22 H24 3.2478 no .
C22 H26 3.1901 no .
C23 H13 2.7631 no .
C23 H25 3.2375 no .
C24 H26 3.2316 no .
C25 H23 3.2338 no .
C25 H76B 3.4892 no .
C26 H24 3.2420 no .
C33 H26 3.3888 no .
C33 H86B 3.5453 no .
C34 H36A 3.1764 no .
C34 H36B 3.2281 no .
C34 H36C 2.7080 no .
C34 H37A 3.3002 no .
C34 H37B 2.7381 no .
C34 H37C 3.1050 no .
C35 H26 3.3282 no .
C36 H34 2.9399 no .
C36 H86B 3.1830 no .
C37 H34 2.9413 no .
C37 H47A 3.3691 no .
C37 H47B 3.1733 no .
C43 H16 3.0833 no .
C44 H16 2.9632 no .
C44 H46A 3.0795 no .
C44 H46B 3.2919 no .
C44 H46C 2.7245 no .
C44 H47A 3.3184 no .
C44 H47B 2.9691 no .
C44 H47C 2.7569 no .
C45 H16 2.6008 no .
C45 H37C 3.2507 no .
C46 H44 2.9228 no .
C47 H16 3.3159 no .
C47 H37A 3.2404 no .
C47 H37C 3.0783 no .
C47 H44 2.9051 no .
C52 H54 3.2461 no .
C52 H56 3.2075 no .
C52 H63 2.7141 no .
C53 H55 3.2464 no .
C53 H63 2.7522 no .
C54 H46B 3.3916 no .
C54 H56 3.2541 no .
C55 H46B 2.9223 no .
C55 H53 3.2484 no .
C56 H46B 3.2170 no .
C56 H54 3.2582 no .
C62 H53 2.7262 no .
C62 H64 3.2390 no .
C62 H66 3.1879 no .
C63 H15 3.5784 no .
C63 H53 2.7521 no .
C63 H65 3.2616 no .
C64 H14 3.3217 no .
C64 H66 3.2325 no .
C65 H63 3.2608 no .
C66 H64 3.2387 no .
C66 H77B 3.2695 no .
C66 H77C 3.3477 no .
C74 H66 3.4255 no .
C74 H76A 3.3030 no .
C74 H76B 3.0922 no .
C74 H76C 2.7452 no .
C74 H77A 2.8517 no .
C74 H77B 2.9163 no .
C74 H77C 3.3482 no .
C75 H66 2.7207 no .
C75 H87C 2.9454 no .
C76 H74 2.9389 no .
C77 H66 3.0558 no .
C77 H74 2.9293 no .
C77 H87A 3.4953 no .
C77 H87C 3.0811 no .
C83 H36B 3.5894 no .
C83 H56 3.4033 no .
C84 H86A 3.1994 no .
C84 H86B 3.2137 no .
C84 H86C 2.7108 no .
C84 H87A 3.2606 no .
C84 H87B 2.7204 no .
C84 H87C 3.1535 no .
C85 H56 3.2261 no .
C86 H36B 3.1880 no .
C86 H84 2.9355 no .
C87 H77A 3.5805 no .
C87 H77C 3.3618 no .
C87 H84 2.9345 no .
H1A H3B 3.3034 no .
H1A H3C 3.3605 no .
H1B H3C 3.1753 no .
H1C H3A 3.4185 no .
H1C H3B 2.8559 no .
H1C H3C 2.2654 no .
H13 H14 2.3449 no .
H13 H23 2.2188 no .
H13 H65 3.5284 no .
H14 H15 2.3303 no .
H14 H64 2.9740 no .
H15 H16 2.3289 no .
H15 H63 3.3140 no .
H16 H44 3.5532 no .
H16 H47A 3.2778 no .
H16 H47C 3.3755 no .
H23 H24 2.3358 no .
H24 H25 2.3341 no .
H25 H26 2.3288 no .
H25 H76B 3.2881 no .
H34 H36A 3.5484 no .
H34 H36C 2.7135 no .
H34 H37B 2.7557 no .
H34 H37C 3.3999 no .
H36A H76A 3.2831 no .
H36B H86B 2.3091 no .
H36B H86C 3.5412 no .
H36C H86B 3.5570 no .
H37A H47A 2.7777 no .
H37A H47B 2.9484 no .
H37C H47A 3.1068 no .
H37C H47B 2.5250 no .
H44 H46A 3.3788 no .
H44 H46C 2.7346 no .
H44 H47B 3.1942 no .
H44 H47C 2.8105 no .
H46B H55 2.9674 no .
H46B H56 3.4390 no .
H53 H54 2.3393 no .
H53 H63 2.2072 no .
H54 H55 2.3447 no .
H55 H56 2.3299 no .
H63 H64 2.3540 no .
H64 H65 2.3364 no .
H65 H66 2.3297 no .
H66 H77B 2.7901 no .
H66 H77C 3.1204 no .
H74 H76B 3.3803 no .
H74 H76C 2.7655 no .
H74 H77A 2.9626 no .
H74 H77B 3.0833 no .
H77A H87A 3.4197 no .
H77A H87C 2.8577 no .
H77C H87A 2.9155 no .
H77C H87C 2.9514 no .
H84 H86A 3.5717 no .
H84 H86B 3.5904 no .
H84 H86C 2.7068 no .
H84 H87B 2.7170 no .
H84 H87C 3.4868 no .
P1 H15 3.1404 no 2_656
P1 H36C 3.5831 no 2_646
P1 H46A 3.4958 no .
P1 H86A 3.2693 no .
P2 H1A 3.4624 no 4_555
P2 H13 3.4907 no 3_756
P2 H25 3.3874 no 4_555
P2 H47C 3.4259 no 1_655
P2 H65 3.4615 no 3_756
P2 H84 3.4849 no 2_746
F1 H36A 3.4261 no 2_646
F1 H36C 2.4851 no 2_646
F1 H46A 2.5746 no .
F1 H46B 2.9942 no .
F1 H46C 3.3302 no .
F1 H55 3.5091 no .
F1 H74 2.9469 no 4_455
F1 H77A 2.7023 no 4_455
F1 H77B 2.7908 no 4_455
F2 H15 2.6317 no 2_656
F2 H46A 3.2633 no .
F2 H53 2.7059 no 2_656
F2 H63 2.5290 no 2_656
F2 H77B 3.2507 no 4_455
F2 H86A 2.5236 no .
F3 H34 3.3700 no 2_646
F3 H36C 2.9511 no 2_646
F3 H37A 3.4395 no 4_555
F3 H55 2.6589 no .
F3 H56 3.4826 no .
F4 H13 3.1266 no 4_555
F4 H15 2.4493 no 2_656
F4 H23 3.0617 no 4_555
F4 H86A 2.7862 no .
F4 H86C 3.3868 no .
F5 H46A 2.9070 no .
F5 H46B 2.6448 no .
F5 H55 2.8577 no .
F5 H56 2.4902 no .
F5 H86A 2.7240 no .
F6 H14 2.7113 no 2_656
F6 H15 2.6254 no 2_656
F6 H47A 2.3846 no 4_555
F6 H47C 3.2647 no 4_555
F6 H77A 2.9395 no 4_455
F6 H77B 3.1777 no 4_455
F7 H3C 2.9170 no 3_766
F7 H24 2.4823 no 4_555
F7 H25 3.1133 no 4_555
F7 H44 2.8867 no 1_655
F7 H47B 3.3063 no 1_655
F7 H47C 3.0642 no 1_655
F7 H87A 2.9698 no .
F8 H1A 2.7810 no 4_555
F8 H1C 3.3720 no 4_555
F8 H3B 2.7018 no 4_555
F8 H13 2.8606 no 3_756
F8 H23 3.1341 no 3_756
F8 H65 2.5120 no 3_756
F8 H84 3.5164 no 2_746
F8 H87B 3.5511 no 2_746
F9 H1A 3.2620 no 4_555
F9 H25 2.5531 no 4_555
F9 H76B 3.2259 no 4_555
F9 H84 2.6869 no 2_746
F9 H87B 2.9651 no 2_746
F10 H13 3.3056 no 3_756
F10 H14 3.2909 no 3_756
F10 H47B 3.5294 no 1_655
F10 H47C 2.7132 no 1_655
F10 H64 2.3987 no 3_756
F10 H65 2.7825 no 3_756
F10 H77C 2.8797 no .
F11 H13 2.5013 no 3_756
F11 H14 3.3567 no 3_756
F11 H23 3.5692 no 3_756
F11 H44 2.7031 no 1_655
F11 H47C 2.6519 no 1_655
F11 H84 2.5766 no 2_746
F12 H1A 2.6560 no 4_555
F12 H24 3.0568 no 4_555
F12 H25 2.7451 no 4_555
F12 H65 3.5532 no 3_756
O1 H46A 2.9358 no 3_666
O1 H53 2.6477 no 4_454
O1 H63 2.7124 no 4_454
O1 H65 2.8269 no 2_655
O1 H66 2.9332 no 2_655
O1 H77B 3.1930 no 2_655
N32 H37B 3.5779 no 3_666
N32 H54 3.5758 no 2_656
N41 H1B 3.0848 no 3_666
N41 H1C 3.5721 no 3_666
N42 H1B 2.9092 no 3_666
N61 H64 3.5070 no 3_756
C1 H37C 3.1206 no 3_666
C1 H53 3.4083 no 4_454
C1 H54 3.4293 no 4_454
C2 H46A 3.0987 no 3_666
C2 H53 3.3824 no 4_454
C2 H65 3.1575 no 2_655
C2 H66 3.4432 no 2_655
C3 H24 3.5225 no 2_655
C3 H44 3.3754 no 3_666
C3 H65 3.4591 no 2_655
C3 H66 3.2401 no 2_655
C13 H15 3.5794 no 3_656
C14 H15 3.5112 no 3_656
C14 H47C 3.3015 no 3_656
C15 H14 3.5482 no 3_656
C16 H14 3.5459 no 3_656
C22 H3B 3.4952 no 2_645
C23 H3B 2.7898 no 2_645
C24 H3B 3.0229 no 2_645
C24 H3C 3.3530 no 2_645
C24 H56 3.2477 no 4_454
C25 H34 3.1781 no 3_666
C25 H55 3.3672 no 4_454
C26 H34 2.8658 no 3_666
C26 H37B 3.5616 no 3_666
C33 H37A 3.4787 no 3_666
C33 H37B 3.1655 no 3_666
C33 H54 2.9754 no 2_656
C33 H55 3.3849 no 2_656
C34 H26 3.2657 no 3_666
C34 H37A 3.4507 no 3_666
C34 H37B 3.4037 no 3_666
C34 H54 2.9727 no 2_656
C34 H55 3.0765 no 2_656
C35 H34 3.5434 no 3_666
C36 H37A 3.4030 no 3_666
C36 H37B 3.3968 no 3_666
C36 H46C 3.3841 no 2_656
C36 H54 3.3417 no 2_656
C36 H55 3.2702 no 2_656
C36 H74 2.8883 no 3_766
C37 H1C 3.5613 no 3_666
C37 H26 3.5806 no 3_666
C37 H36A 3.4340 no 3_666
C43 H1B 2.9670 no 3_666
C43 H86C 3.4046 no 2_646
C44 H1B 3.2083 no 3_666
C44 H1C 3.2051 no 3_666
C44 H3C 3.0024 no 3_666
C44 H86C 3.3513 no 2_646
C45 H1B 3.2697 no 3_666
C45 H1C 3.1769 no 3_666
C46 H36B 3.4413 no 2_646
C46 H36C 3.4994 no 2_646
C46 H74 3.2218 no 4_455
C46 H86B 3.5876 no 2_646
C46 H86C 3.4198 no 2_646
C47 H14 3.0960 no 3_656
C47 H77A 3.2484 no 1_455
C53 H1A 3.1730 no 4_555
C53 H1B 3.5147 no 4_555
C53 H86A 3.4213 no 2_646
C53 H86B 3.5323 no 2_646
C54 H1A 3.1051 no 4_555
C54 H1B 3.3955 no 4_555
C54 H34 3.4927 no 2_646
C54 H86A 3.5617 no 2_646
C54 H86B 3.0610 no 2_646
C55 H34 3.2197 no 2_646
C55 H36C 3.2919 no 2_646
C56 H24 3.3700 no 4_555
C62 H65 3.5515 no 3_756
C63 H65 3.4118 no 3_756
C63 H77B 3.2163 no 3_756
C64 H77B 3.1244 no 3_756
C64 H77C 3.3593 no 3_756
C65 H3B 3.5886 no 2_645
C66 H3A 3.5899 no 2_645
C66 H64 3.4400 no 3_756
C73 H3A 3.1741 no 2_645
C73 H76A 3.5046 no 3_766
C74 H3A 3.1239 no 2_645
C74 H36A 3.0566 no 3_766
C74 H36B 3.5258 no 3_766
C74 H46C 3.4391 no 4_554
C75 H3A 3.5825 no 2_645
C77 H47B 3.5336 no 1_655
C77 H64 2.9175 no 3_756
C83 H76C 3.5388 no 3_766
C84 H23 3.4182 no 4_555
C84 H76C 3.1411 no 3_766
C85 H76C 3.4488 no 3_766
C86 H46C 3.3491 no 2_656
C86 H54 3.3471 no 2_656
C87 H24 3.4742 no 4_555
C87 H47B 3.3693 no 1_655
H1A P2 3.4624 no 4_454
H1A F8 2.7810 no 4_454
H1A F9 3.2620 no 4_454
H1A F12 2.6560 no 4_454
H1A C53 3.1730 no 4_454
H1A C54 3.1051 no 4_454
H1A H37C 3.2125 no 3_666
H1A H53 3.1681 no 4_454
H1A H54 3.0341 no 4_454
H1B N41 3.0848 no 3_666
H1B N42 2.9092 no 3_666
H1B C43 2.9670 no 3_666
H1B C44 3.2083 no 3_666
H1B C45 3.2697 no 3_666
H1B C53 3.5147 no 4_454
H1B C54 3.3955 no 4_454
H1B H37C 3.0371 no 3_666
H1B H46A 3.1865 no 3_666
H1B H53 3.1715 no 4_454
H1B H54 2.9298 no 4_454
H1C F8 3.3720 no 4_454
H1C N41 3.5721 no 3_666
H1C C37 3.5613 no 3_666
H1C C44 3.2051 no 3_666
H1C C45 3.1769 no 3_666
H1C H37C 2.6147 no 3_666
H1C H44 3.4449 no 3_666
H1C H47B 3.0386 no 3_666
H1C H87B 2.9307 no 3_766
H3A C66 3.5899 no 2_655
H3A C73 3.1741 no 2_655
H3A C74 3.1239 no 2_655
H3A C75 3.5825 no 2_655
H3A H44 3.5098 no 3_666
H3A H46A 3.5271 no 3_666
H3A H66 2.7579 no 2_655
H3A H74 3.3016 no 2_655
H3A H76B 3.1577 no 2_655
H3B F8 2.7018 no 4_454
H3B C22 3.4952 no 2_655
H3B C23 2.7898 no 2_655
H3B C24 3.0229 no 2_655
H3B C65 3.5886 no 2_655
H3B H23 2.7048 no 2_655
H3B H24 3.1051 no 2_655
H3B H65 3.0161 no 2_655
H3B H66 3.1431 no 2_655
H3C F7 2.9170 no 3_766
H3C C24 3.3530 no 2_655
H3C C44 3.0024 no 3_666
H3C H24 3.0976 no 2_655
H3C H44 2.6010 no 3_666
H13 P2 3.4907 no 3_756
H13 F4 3.1266 no 4_454
H13 F8 2.8606 no 3_756
H13 F10 3.3056 no 3_756
H13 F11 2.5013 no 3_756
H14 F6 2.7113 no 2_646
H14 F10 3.2909 no 3_756
H14 F11 3.3567 no 3_756
H14 C15 3.5482 no 3_656
H14 C16 3.5459 no 3_656
H14 C47 3.0960 no 3_656
H14 H47A 2.9520 no 3_656
H14 H47C 2.4003 no 3_656
H15 P1 3.1404 no 2_646
H15 F2 2.6317 no 2_646
H15 F4 2.4493 no 2_646
H15 F6 2.6254 no 2_646
H15 C13 3.5794 no 3_656
H15 C14 3.5112 no 3_656
H15 H86A 3.5529 no 2_646
H16 H86C 3.3813 no 2_646
H23 F4 3.0617 no 4_454
H23 F8 3.1341 no 3_756
H23 F11 3.5692 no 3_756
H23 C84 3.4182 no 4_454
H23 H3B 2.7048 no 2_645
H23 H84 3.2700 no 4_454
H24 F7 2.4823 no 4_454
H24 F12 3.0568 no 4_454
H24 C3 3.5225 no 2_645
H24 C56 3.3700 no 4_454
H24 C87 3.4742 no 4_454
H24 H3B 3.1051 no 2_645
H24 H3C 3.0976 no 2_645
H24 H56 2.9535 no 4_454
H24 H87A 2.8757 no 4_454
H24 H87B 3.5249 no 4_454
H25 P2 3.3874 no 4_454
H25 F7 3.1133 no 4_454
H25 F9 2.5531 no 4_454
H25 F12 2.7451 no 4_454
H25 H34 3.1040 no 3_666
H25 H37B 3.4882 no 3_666
H25 H55 3.3997 no 4_454
H26 C34 3.2657 no 3_666
H26 C37 3.5806 no 3_666
H26 H34 2.5228 no 3_666
H26 H37B 2.7285 no 3_666
H34 F3 3.3700 no 2_656
H34 C25 3.1781 no 3_666
H34 C26 2.8658 no 3_666
H34 C35 3.5434 no 3_666
H34 C54 3.4927 no 2_656
H34 C55 3.2197 no 2_656
H34 H25 3.1040 no 3_666
H34 H26 2.5228 no 3_666
H34 H37A 3.3030 no 3_666
H34 H54 3.0867 no 2_656
H34 H55 2.5350 no 2_656
H36A F1 3.4261 no 2_656
H36A C37 3.4340 no 3_666
H36A C74 3.0566 no 3_766
H36A H37A 3.0783 no 3_666
H36A H37B 2.8836 no 3_666
H36A H74 2.5253 no 3_766
H36A H77A 3.5793 no 3_766
H36B C46 3.4413 no 2_656
H36B C74 3.5258 no 3_766
H36B H46B 3.3024 no 2_656
H36B H46C 2.7556 no 2_656
H36B H54 3.1304 no 2_656
H36B H55 3.4909 no 2_656
H36B H74 2.7329 no 3_766
H36B H76C 3.4683 no 3_766
H36C P1 3.5831 no 2_656
H36C F1 2.4851 no 2_656
H36C F3 2.9511 no 2_656
H36C C46 3.4994 no 2_656
H36C C55 3.2919 no 2_656
H36C H37A 3.1862 no 3_666
H36C H46B 3.1360 no 2_656
H36C H46C 3.1862 no 2_656
H36C H54 3.3153 no 2_656
H36C H55 2.5860 no 2_656
H36C H74 2.9258 no 3_766
H37A F3 3.4395 no 4_454
H37A C33 3.4787 no 3_666
H37A C34 3.4507 no 3_666
H37A C36 3.4030 no 3_666
H37A H34 3.3030 no 3_666
H37A H36A 3.0783 no 3_666
H37A H36C 3.1862 no 3_666
H37A H77A 3.4788 no 1_455
H37B N32 3.5779 no 3_666
H37B C26 3.5616 no 3_666
H37B C33 3.1655 no 3_666
H37B C34 3.4037 no 3_666
H37B C36 3.3968 no 3_666
H37B H25 3.4882 no 3_666
H37B H26 2.7285 no 3_666
H37B H36A 2.8836 no 3_666
H37C C1 3.1206 no 3_666
H37C H1A 3.2125 no 3_666
H37C H1B 3.0371 no 3_666
H37C H1C 2.6147 no 3_666
H37C H87B 3.3789 no 1_455
H37C H87C 3.4983 no 1_455
H44 F7 2.8867 no 1_455
H44 F11 2.7031 no 1_455
H44 C3 3.3754 no 3_666
H44 H1C 3.4449 no 3_666
H44 H3A 3.5098 no 3_666
H44 H3C 2.6010 no 3_666
H44 H84 3.5262 no 2_646
H44 H86C 3.1797 no 2_646
H46A P1 3.4958 no .
H46A F1 2.5746 no .
H46A F2 3.2633 no .
H46A F5 2.9070 no .
H46A O1 2.9358 no 3_666
H46A C2 3.0987 no 3_666
H46A H1B 3.1865 no 3_666
H46A H3A 3.5271 no 3_666
H46A H74 2.9890 no 4_455
H46B F1 2.9942 no .
H46B F5 2.6448 no .
H46B H36B 3.3024 no 2_646
H46B H36C 3.1360 no 2_646
H46B H86B 3.4150 no 2_646
H46B H86C 3.5192 no 2_646
H46C F1 3.3302 no .
H46C C36 3.3841 no 2_646
H46C C74 3.4391 no 4_455
H46C C86 3.3491 no 2_646
H46C H36B 2.7556 no 2_646
H46C H36C 3.1862 no 2_646
H46C H74 2.6072 no 4_455
H46C H86B 2.9601 no 2_646
H46C H86C 2.8752 no 2_646
H47A F6 2.3846 no 4_454
H47A H14 2.9520 no 3_656
H47A H77A 3.0222 no 1_455
H47B F7 3.3063 no 1_455
H47B F10 3.5294 no 1_455
H47B C77 3.5336 no 1_455
H47B C87 3.3693 no 1_455
H47B H1C 3.0386 no 3_666
H47B H77A 2.8387 no 1_455
H47B H77C 3.3395 no 1_455
H47B H87A 2.9625 no 1_455
H47B H87B 3.3749 no 1_455
H47B H87C 3.2199 no 1_455
H47C P2 3.4259 no 1_455
H47C F6 3.2647 no 4_454
H47C F7 3.0642 no 1_455
H47C F10 2.7132 no 1_455
H47C F11 2.6519 no 1_455
H47C C14 3.3015 no 3_656
H47C H14 2.4003 no 3_656
H47C H77A 3.3635 no 1_455
H47C H77C 3.5194 no 1_455
H53 F2 2.7059 no 2_646
H53 O1 2.6477 no 4_555
H53 C1 3.4083 no 4_555
H53 C2 3.3824 no 4_555
H53 H1A 3.1681 no 4_555
H53 H1B 3.1715 no 4_555
H53 H86A 2.9638 no 2_646
H53 H86B 3.4588 no 2_646
H54 N32 3.5758 no 2_646
H54 C1 3.4293 no 4_555
H54 C33 2.9754 no 2_646
H54 C34 2.9727 no 2_646
H54 C36 3.3417 no 2_646
H54 C86 3.3471 no 2_646
H54 H1A 3.0341 no 4_555
H54 H1B 2.9298 no 4_555
H54 H34 3.0867 no 2_646
H54 H36B 3.1304 no 2_646
H54 H36C 3.3153 no 2_646
H54 H86A 3.2482 no 2_646
H54 H86B 2.6072 no 2_646
H55 F1 3.5091 no .
H55 F3 2.6589 no .
H55 F5 2.8577 no .
H55 C25 3.3672 no 4_555
H55 C33 3.3849 no 2_646
H55 C34 3.0765 no 2_646
H55 C36 3.2702 no 2_646
H55 H25 3.3997 no 4_555
H55 H34 2.5350 no 2_646
H55 H36B 3.4909 no 2_646
H55 H36C 2.5860 no 2_646
H56 F3 3.4826 no .
H56 F5 2.4902 no .
H56 C24 3.2477 no 4_555
H56 H24 2.9535 no 4_555
H63 F2 2.5290 no 2_646
H63 O1 2.7124 no 4_555
H63 H65 3.5461 no 3_756
H63 H77B 2.6986 no 3_756
H64 F10 2.3987 no 3_756
H64 N61 3.5070 no 3_756
H64 C66 3.4400 no 3_756
H64 C77 2.9175 no 3_756
H64 H77A 3.4251 no 3_756
H64 H77B 2.5037 no 3_756
H64 H77C 2.4934 no 3_756
H65 P2 3.4615 no 3_756
H65 F8 2.5120 no 3_756
H65 F10 2.7825 no 3_756
H65 F12 3.5532 no 3_756
H65 O1 2.8269 no 2_645
H65 C2 3.1575 no 2_645
H65 C3 3.4591 no 2_645
H65 C62 3.5515 no 3_756
H65 C63 3.4118 no 3_756
H65 H3B 3.0161 no 2_645
H65 H63 3.5461 no 3_756
H66 O1 2.9332 no 2_645
H66 C2 3.4432 no 2_645
H66 C3 3.2401 no 2_645
H66 H3A 2.7579 no 2_645
H66 H3B 3.1431 no 2_645
H74 F1 2.9469 no 4_554
H74 C36 2.8883 no 3_766
H74 C46 3.2218 no 4_554
H74 H3A 3.3016 no 2_645
H74 H36A 2.5253 no 3_766
H74 H36B 2.7329 no 3_766
H74 H36C 2.9258 no 3_766
H74 H46A 2.9890 no 4_554
H74 H46C 2.6072 no 4_554
H76A C73 3.5046 no 3_766
H76A H76A 3.4172 no 3_766
H76A H76C 3.5257 no 3_766
H76A H87C 3.4448 no 3_766
H76B F9 3.2259 no 4_454
H76B H3A 3.1577 no 2_645
H76B H84 3.5230 no 3_766
H76C C83 3.5388 no 3_766
H76C C84 3.1411 no 3_766
H76C C85 3.4488 no 3_766
H76C H36B 3.4683 no 3_766
H76C H76A 3.5257 no 3_766
H76C H84 3.2045 no 3_766
H77A F1 2.7023 no 4_554
H77A F6 2.9395 no 4_554
H77A C47 3.2484 no 1_655
H77A H36A 3.5793 no 3_766
H77A H37A 3.4788 no 1_655
H77A H47A 3.0222 no 1_655
H77A H47B 2.8387 no 1_655
H77A H47C 3.3635 no 1_655
H77A H64 3.4251 no 3_756
H77B F1 2.7908 no 4_554
H77B F2 3.2507 no 4_554
H77B F6 3.1777 no 4_554
H77B O1 3.1930 no 2_645
H77B C63 3.2163 no 3_756
H77B C64 3.1244 no 3_756
H77B H63 2.6986 no 3_756
H77B H64 2.5037 no 3_756
H77C F10 2.8797 no .
H77C C64 3.3593 no 3_756
H77C H47B 3.3395 no 1_655
H77C H47C 3.5194 no 1_655
H77C H64 2.4934 no 3_756
H84 P2 3.4849 no 2_756
H84 F8 3.5164 no 2_756
H84 F9 2.6869 no 2_756
H84 F11 2.5766 no 2_756
H84 H23 3.2700 no 4_555
H84 H44 3.5262 no 2_656
H84 H76B 3.5230 no 3_766
H84 H76C 3.2045 no 3_766
H86A P1 3.2693 no .
H86A F2 2.5236 no .
H86A F4 2.7862 no .
H86A F5 2.7240 no .
H86A C53 3.4213 no 2_656
H86A C54 3.5617 no 2_656
H86A H15 3.5529 no 2_656
H86A H53 2.9638 no 2_656
H86A H54 3.2482 no 2_656
H86B C46 3.5876 no 2_656
H86B C53 3.5323 no 2_656
H86B C54 3.0610 no 2_656
H86B H46B 3.4150 no 2_656
H86B H46C 2.9601 no 2_656
H86B H53 3.4588 no 2_656
H86B H54 2.6072 no 2_656
H86C F4 3.3868 no .
H86C C43 3.4046 no 2_656
H86C C44 3.3513 no 2_656
H86C C46 3.4198 no 2_656
H86C H16 3.3813 no 2_656
H86C H44 3.1797 no 2_656
H86C H46B 3.5192 no 2_656
H86C H46C 2.8752 no 2_656
H87A F7 2.9698 no .
H87A H24 2.8757 no 4_555
H87A H47B 2.9625 no 1_655
H87B F8 3.5511 no 2_756
H87B F9 2.9651 no 2_756
H87B H1C 2.9307 no 3_766
H87B H24 3.5249 no 4_555
H87B H37C 3.3789 no 1_655
H87B H47B 3.3749 no 1_655
H87C H37C 3.4983 no 1_655
H87C H47B 3.2199 no 1_655
H87C H76A 3.4448 no 3_766

loop_
_geom_torsion_atom_site_label_1
_geom_torsion_atom_site_label_2
_geom_torsion_atom_site_label_3
_geom_torsion_atom_site_label_4
_geom_torsion
_geom_torsion_publ_flag
N11 Pt1 N21 C22 7.9(3) no
N11 Pt1 N21 C26 -179.7(4) no
N21 Pt1 N11 C12 -5.8(3) no
N21 Pt1 N11 C16 174.1(4) no
N11 Pt1 N41 N42 93.1(3) no
N11 Pt1 N41 C45 -64.2(4) no
N41 Pt1 N11 C12 170.8(3) no
N41 Pt1 N11 C16 -9.3(3) no
N21 Pt1 N31 N32 -73.0(3) no
N21 Pt1 N31 C35 107.3(4) no
N31 Pt1 N21 C22 -173.5(3) no
N31 Pt1 N21 C26 -1.1(4) no
N31 Pt1 N41 N42 -85.7(3) no
N31 Pt1 N41 C45 117.0(4) no
N41 Pt1 N31 N32 110.2(3) no
N41 Pt1 N31 C35 -69.5(4) no
N51 Pt2 N61 C62 2.0(3) no
N51 Pt2 N61 C66 177.5(4) no
N61 Pt2 N51 C52 -0.5(3) no
N61 Pt2 N51 C56 177.5(4) no
N51 Pt2 N81 N82 -72.8(3) no
N51 Pt2 N81 C85 111.3(4) no
N81 Pt2 N51 C52 176.4(3) no
N81 Pt2 N51 C56 -5.6(3) no
N61 Pt2 N71 N72 108.5(3) no
N61 Pt2 N71 C75 -68.9(4) no
N71 Pt2 N61 C62 179.2(3) no
N71 Pt2 N61 C66 -5.3(4) no
N71 Pt2 N81 N82 109.8(3) no
N71 Pt2 N81 C85 -66.0(4) no
N81 Pt2 N71 N72 -68.7(3) no
N81 Pt2 N71 C75 114.0(4) no
Pt1 N11 C12 C13 -179.1(3) no
Pt1 N11 C12 C22 2.9(5) no
Pt1 N11 C16 C15 179.1(3) no
C12 N11 C16 C15 -1.0(7) no
C16 N11 C12 C13 1.0(7) no
C16 N11 C12 C22 -177.0(4) no
Pt1 N21 C22 C12 -8.5(5) no
Pt1 N21 C22 C23 171.9(3) no
Pt1 N21 C26 C25 -171.6(3) no
C22 N21 C26 C25 0.5(7) no
C26 N21 C22 C12 178.5(4) no
C26 N21 C22 C23 -1.1(7) no
Pt1 N31 N32 Ag1 8.1(5) no
Pt1 N31 N32 C33 179.9(2) no
Pt1 N31 C35 C34 179.3(3) no
Pt1 N31 C35 C37 -0.5(8) no
N32 N31 C35 C34 -0.4(5) no
N32 N31 C35 C37 179.8(4) no
C35 N31 N32 Ag1 -172.1(4) no
C35 N31 N32 C33 -0.4(5) no
Ag1 N32 C33 C34 171.9(3) no
Ag1 N32 C33 C36 -7.0(7) no
N31 N32 C33 C34 1.0(6) no
N31 N32 C33 C36 -177.9(4) no
Pt1 N41 N42 Ag2 22.3(5) no
Pt1 N41 N42 C43 -162.1(3) no
Pt1 N41 C45 C44 159.5(3) no
Pt1 N41 C45 C47 -21.5(7) no
N42 N41 C45 C44 0.3(6) no
N42 N41 C45 C47 179.3(4) no
C45 N41 N42 Ag2 -176.5(4) no
C45 N41 N42 C43 -0.8(5) no
Ag2 N42 C43 C44 176.1(3) no
Ag2 N42 C43 C46 -1.6(8) no
N41 N42 C43 C44 1.0(6) no
N41 N42 C43 C46 -176.7(4) no
Pt2 N51 C52 C53 179.1(3) no
Pt2 N51 C52 C62 -0.9(5) no
Pt2 N51 C56 C55 -178.0(3) no
C52 N51 C56 C55 -0.1(7) no
C56 N51 C52 C53 1.0(7) no
C56 N51 C52 C62 -179.1(4) no
Pt2 N61 C62 C52 -3.0(5) no
Pt2 N61 C62 C63 177.5(3) no
Pt2 N61 C66 C65 -176.1(3) no
C62 N61 C66 C65 -0.7(7) no
C66 N61 C62 C52 -178.9(4) no
C66 N61 C62 C63 1.7(7) no
Pt2 N71 N72 Ag1 2.2(6) no
Pt2 N71 N72 C73 -177.9(3) no
Pt2 N71 C75 C74 177.5(3) no
Pt2 N71 C75 C77 -1.7(8) no
N72 N71 C75 C74 -0.1(6) no
N72 N71 C75 C77 -179.3(4) no
C75 N71 N72 Ag1 180.0(4) no
C75 N71 N72 C73 -0.1(5) no
Ag1 N72 C73 C74 -179.8(3) no
Ag1 N72 C73 C76 0.2(8) no
N71 N72 C73 C74 0.2(6) no
N71 N72 C73 C76 -179.7(4) no
Pt2 N81 N82 Ag2 12.3(5) no
Pt2 N81 N82 C83 -177.5(2) no
Pt2 N81 C85 C84 177.1(3) no
Pt2 N81 C85 C87 -2.9(8) no
N82 N81 C85 C84 1.0(6) no
N82 N81 C85 C87 -179.0(4) no
C85 N81 N82 Ag2 -170.9(4) no
C85 N81 N82 C83 -0.7(5) no
Ag2 N82 C83 C84 169.1(3) no
Ag2 N82 C83 C86 -9.7(7) no
N81 N82 C83 C84 0.2(6) no
N81 N82 C83 C86 -178.7(4) no
N11 C12 C13 C14 -0.3(8) no
N11 C12 C22 N21 3.7(6) no
N11 C12 C22 C23 -176.8(4) no
C13 C12 C22 N21 -174.1(5) no
C13 C12 C22 C23 5.4(8) no
C22 C12 C13 C14 177.5(4) no
C12 C13 C14 C15 -0.4(8) no
C13 C14 C15 C16 0.4(9) no
C14 C15 C16 N11 0.3(9) no
N21 C22 C23 C24 0.7(8) no
C12 C22 C23 C24 -178.8(4) no
C22 C23 C24 C25 0.2(9) no
C23 C24 C25 C26 -0.8(9) no
C24 C25 C26 N21 0.5(8) no
N32 C33 C34 C35 -1.2(6) no
C36 C33 C34 C35 177.5(5) no
C33 C34 C35 N31 1.0(6) no
C33 C34 C35 C37 -179.3(5) no
N42 C43 C44 C45 -0.8(6) no
C46 C43 C44 C45 176.7(5) no
C43 C44 C45 N41 0.3(6) no
C43 C44 C45 C47 -178.7(5) no
N51 C52 C53 C54 -1.7(8) no
N51 C52 C62 N61 2.6(7) no
N51 C52 C62 C63 -177.9(4) no
C53 C52 C62 N61 -177.5(5) no
C53 C52 C62 C63 2.0(8) no
C62 C52 C53 C54 178.4(4) no
C52 C53 C54 C55 1.4(8) no
C53 C54 C55 C56 -0.5(8) no
C54 C55 C56 N51 -0.2(8) no
N61 C62 C63 C64 -1.9(8) no
C52 C62 C63 C64 178.7(4) no
C62 C63 C64 C65 1.3(8) no
C63 C64 C65 C66 -0.4(8) no
C64 C65 C66 N61 0.2(8) no
N72 C73 C74 C75 -0.3(7) no
C76 C73 C74 C75 179.6(6) no
C73 C74 C75 N71 0.2(6) no
C73 C74 C75 C77 179.3(5) no
N82 C83 C84 C85 0.4(6) no
C86 C83 C84 C85 179.1(5) no
C83 C84 C85 N81 -0.8(6) no
C83 C84 C85 C87 179.2(5) no
